data_4133112
loop_
_publ_author_name
'Yonezawa, Hirotaka'
'Tashiro, Shohei'
'Shiraogawa, Takafumi'
'Ehara, Masahiro'
'Shimada, Rintaro'
'Ozawa, Takeaki'
'Shionoya, Mitsuhiko'

_publ_section_title
;
 Preferential Photoreaction in a Porous Crystal, Metal-Macrocycle
 Framework: Pd<sup>II</sup>-Mediated Olefin Migration over [2+2]
 Cycloaddition.
;
_journal_issue 48
_journal_name_full 'Journal of the American Chemical Society'
_journal_page_first 16610
_journal_page_last 16614
_journal_paper_doi 10.1021/jacs.8b08534
_journal_volume 140
_journal_year 2018
_chemical_formula_moiety 'C93.05 H109.57 Cl12 N16.53 O6 Pd6'
_chemical_formula_sum 'C93.05 H109.57 Cl12 N16.53 O6 Pd6'
_chemical_formula_weight 2619.36
_space_group_crystal_system monoclinic
_space_group_IT_number 14
_space_group_name_Hall '-P 2ybc'
_space_group_name_H-M_alt 'P 1 21/c 1'
_atom_sites_solution_hydrogens geom
_audit_creation_method SHELXL-2017/1
_cell_angle_alpha 90
_cell_angle_beta 90.818(2)
_cell_angle_gamma 90
_cell_formula_units_Z 4
_cell_length_a 19.6067(4)
_cell_length_b 51.7809(13)
_cell_length_c 14.2567(3)
_cell_measurement_reflns_used 34685
_cell_measurement_temperature 93(2)
_cell_measurement_theta_max 29.53
_cell_measurement_theta_min 2.08
_cell_volume 14472.7(6)
_computing_cell_refinement 'CrysAlisPro 1.171.39.20a (Rigaku OD, 2015)'
_computing_data_collection 'CrysAlisPro 1.171.39.20a (Rigaku OD, 2015)'
_computing_data_reduction 'CrysAlisPro 1.171.39.20a (Rigaku OD, 2015)'
_computing_molecular_graphics 'CrystalStructure 4.2.2'
_computing_publication_material 'CrystalStructure 4.2.2 (Rigaku, 2016)'
_computing_structure_refinement 'SHELXL Version 2017/1 (Sheldrick, 2008)'
_computing_structure_solution 'SHELXS Version 2013/1 (Sheldrick, 2008)'
_diffrn_ambient_temperature 93(2)
_diffrn_detector_area_resol_mean 5.811
_diffrn_measured_fraction_theta_full 0.997
_diffrn_measured_fraction_theta_max 0.995
_diffrn_measurement_device_type 'Rigaku XtaLAB P200'
_diffrn_measurement_method \w
_diffrn_radiation_type MoK\a
_diffrn_radiation_wavelength 0.71075
_diffrn_reflns_av_R_equivalents 0.0725
_diffrn_reflns_av_unetI/netI 0.0715
_diffrn_reflns_Laue_measured_fraction_full 0.997
_diffrn_reflns_Laue_measured_fraction_max 0.995
_diffrn_reflns_limit_h_max 25
_diffrn_reflns_limit_h_min -25
_diffrn_reflns_limit_k_max 67
_diffrn_reflns_limit_k_min -64
_diffrn_reflns_limit_l_max 18
_diffrn_reflns_limit_l_min -18
_diffrn_reflns_number 137187
_diffrn_reflns_point_group_measured_fraction_full 0.997
_diffrn_reflns_point_group_measured_fraction_max 0.995
_diffrn_reflns_theta_full 25.242
_diffrn_reflns_theta_max 27.500
_diffrn_reflns_theta_min 2.536
_exptl_absorpt_coefficient_mu 0.994
_exptl_absorpt_correction_type none
_exptl_crystal_colour yellow
_exptl_crystal_density_diffrn 1.202
_exptl_crystal_description platelet
_exptl_crystal_F_000 5246
_exptl_crystal_size_max 0.438
_exptl_crystal_size_mid 0.268
_exptl_crystal_size_min 0.063
_refine_diff_density_max 3.783
_refine_diff_density_min -3.332
_refine_diff_density_rms 0.246
_refine_ls_extinction_method none
_refine_ls_goodness_of_fit_ref 1.177
_refine_ls_hydrogen_treatment constr
_refine_ls_matrix_type full
_refine_ls_number_parameters 1127
_refine_ls_number_reflns 33116
_refine_ls_number_restraints 486
_refine_ls_restrained_S_all 1.171
_refine_ls_R_factor_all 0.1793
_refine_ls_R_factor_gt 0.1544
_refine_ls_shift/su_max 0.001
_refine_ls_shift/su_mean 0.000
_refine_ls_structure_factor_coef Fsqd
_refine_ls_weighting_details 'w=1/[\s^2^(Fo^2^)+(0.0001P)^2^+661.6981P] where P=(Fo^2^+2Fc^2^)/3'
_refine_ls_weighting_scheme calc
_refine_ls_wR_factor_gt 0.3196
_refine_ls_wR_factor_ref 0.3302
_reflns_Friedel_coverage 0.000
_reflns_number_gt 25280
_reflns_number_total 33116
_reflns_threshold_expression 'I > 2\s(I)'
_cod_data_source_file ja8b08534_si_007.cif
_cod_data_source_block beforeIrradiation
_cod_original_sg_symbol_H-M 'P 21/c'
_cod_database_code 4133112
_shelx_shelxl_version_number 2017/1
_shelx_space_group_comment
;
The symmetry employed for this shelxl refinement is uniquely defined
by the following loop, which should always be used as a source of
symmetry information in preference to the above space-group names.
They are only intended as comments.
;
_shelx_estimated_absorpt_t_min 0.670
_shelx_estimated_absorpt_t_max 0.940

loop_
_space_group_symop_operation_xyz
'x, y, z'
'-x, y+1/2, -z+1/2'
'-x, -y, -z'
'x, -y-1/2, z-1/2'

loop_
_atom_site_label
_atom_site_type_symbol
_atom_site_fract_x
_atom_site_fract_y
_atom_site_fract_z
_atom_site_U_iso_or_equiv
_atom_site_adp_type
_atom_site_occupancy
_atom_site_site_symmetry_order
_atom_site_calc_flag
_atom_site_refinement_flags_posn
_atom_site_refinement_flags_adp
_atom_site_refinement_flags_occupancy
Pd1 Pd 1.02874(5) 0.48555(2) 0.82777(7) 0.0252(2) Uani 1 1 d . . .
Pd2 Pd 0.58050(4) 0.48733(2) 1.01276(5) 0.0188(2) Uani 1 1 d . . .
Pd3 Pd 0.71259(5) 0.52075(2) 0.40308(6) 0.0264(2) Uani 1 1 d . . .
Pd4 Pd 0.56830(5) 0.57696(2) 0.71809(6) 0.0272(2) Uani 1 1 d . . .
Pd5 Pd 0.66817(15) 0.74593(4) 0.77518(16) 0.1035(9) Uani 1 1 d . . .
Pd6 Pd 0.80992(8) 0.66236(3) 1.24018(10) 0.0486(3) Uani 1 1 d . . .
Cl1 Cl 1.12104(16) 0.50223(7) 0.7491(2) 0.0309(7) Uani 1 1 d . . .
Cl2 Cl 0.99943(18) 0.52555(7) 0.8854(2) 0.0341(8) Uani 1 1 d . . .
Cl3 Cl 0.57573(15) 0.49136(7) 1.17380(18) 0.0239(6) Uani 1 1 d . . .
Cl4 Cl 0.58042(14) 0.53136(6) 0.98788(18) 0.0222(6) Uani 1 1 d . . .
Cl5 Cl 0.62701(18) 0.54971(8) 0.3720(2) 0.0366(8) Uani 1 1 d . . .
Cl6 Cl 0.79107(19) 0.55248(8) 0.4366(2) 0.0401(9) Uani 1 1 d . . .
Cl7 Cl 0.47396(17) 0.58603(7) 0.8057(2) 0.0320(7) Uani 1 1 d . . .
Cl8 Cl 0.50739(19) 0.57592(9) 0.5790(2) 0.0406(9) Uani 1 1 d . . .
Cl9 Cl 0.5496(6) 0.7412(2) 0.7726(6) 0.149(4) Uani 1 1 d . . .
Cl10 Cl 0.6639(6) 0.78511(13) 0.8502(6) 0.153(5) Uani 1 1 d . . .
Cl11 Cl 0.8478(3) 0.70263(10) 1.1977(5) 0.0734(16) Uani 1 1 d . . .
Cl12 Cl 0.9186(3) 0.64963(10) 1.2790(4) 0.0680(14) Uani 1 1 d . . .
O1W O 0.5809(11) 0.7077(4) 0.5450(15) 0.118(7) Uiso 1 1 d . . .
O2W O 0.8459(10) 0.6221(4) 0.4699(14) 0.103(6) Uiso 1 1 d . . .
O3W O 1.046(2) 0.6185(9) 0.464(3) 0.268(19) Uiso 1 1 d . . .
O4W O 0.511(2) 0.6592(8) 0.947(3) 0.243(17) Uiso 1 1 d . . .
O5W O 1.055(2) 0.6196(8) 0.735(3) 0.249(18) Uiso 1 1 d . . .
O6W O 0.965(3) 0.6509(10) 0.661(4) 0.32(2) Uiso 1 1 d . . .
N1 N 1.0474(5) 0.4486(2) 0.7819(8) 0.029(3) Uani 1 1 d . . .
H1 H 1.095104 0.445021 0.798985 0.035 Uiso 1 1 calc R U .
N1S N 0.8325(6) 0.5521(2) 1.0910(9) 0.037(3) Uiso 1 1 d D . .
N2 N 0.9502(5) 0.4689(2) 0.8984(8) 0.026(2) Uani 1 1 d . . .
H2 H 0.951523 0.474981 0.963513 0.031 Uiso 1 1 calc R U .
N2S N 0.8998(14) 0.6403(4) 0.8842(19) 0.108(9) Uiso 0.93(3) 1 d D . P
N3 N 0.5869(5) 0.4479(2) 1.0241(6) 0.0218(17) Uani 1 1 d . U .
H3 H 0.552101 0.443116 1.069659 0.026 Uiso 1 1 calc R U .
N3S N 0.7402(19) 0.4040(7) 0.674(3) 0.132(14) Uiso 0.87(4) 1 d D . P
N4 N 0.5725(5) 0.4803(2) 0.8711(6) 0.0215(16) Uani 1 1 d . U .
H4 H 0.535473 0.491241 0.846699 0.026 Uiso 1 1 calc R U .
N4S N 0.8963(12) 0.5872(5) 0.615(2) 0.086(9) Uiso 0.74(3) 1 d D . P
N5 N 0.6527(5) 0.4902(2) 0.3671(7) 0.0287(14) Uani 1 1 d . U .
H5 H 0.638674 0.493513 0.301996 0.034 Uiso 1 1 calc R U .
N5S N 1.057(4) 0.6905(15) 0.500(4) 0.36(5) Uiso 0.97(5) 1 d D . P
N6 N 0.7821(6) 0.4930(2) 0.4330(7) 0.0294(15) Uani 1 1 d . U .
H6 H 0.825530 0.497788 0.404601 0.035 Uiso 1 1 calc R U .
N7 N 0.6289(5) 0.5760(2) 0.8384(7) 0.0279(18) Uani 1 1 d D U .
H7 H 0.606112 0.564946 0.884129 0.033 Uiso 1 1 calc R U .
N8 N 0.6582(5) 0.5699(2) 0.6494(7) 0.0319(19) Uani 1 1 d D U .
H8 H 0.649593 0.555219 0.607670 0.038 Uiso 1 1 calc R U .
N9 N 0.6786(11) 0.7121(3) 0.7092(14) 0.090(5) Uani 1 1 d D U .
H9 H 0.644322 0.711078 0.658526 0.108 Uiso 1 1 calc R U .
N10 N 0.7690(12) 0.7480(3) 0.7735(13) 0.094(5) Uani 1 1 d D U .
H10 H 0.779980 0.764913 0.746688 0.113 Uiso 1 1 calc R U .
N11 N 0.7110(7) 0.6710(2) 1.2100(7) 0.0394(16) Uani 1 1 d D U .
H11 H 0.703125 0.688624 1.232331 0.047 Uiso 1 1 calc R U .
N12 N 0.7716(6) 0.6293(2) 1.2909(8) 0.0398(16) Uani 1 1 d D U .
H12 H 0.794084 0.626709 1.352033 0.048 Uiso 1 1 calc R U .
C1 C 1.0069(8) 0.4309(3) 0.8382(11) 0.037(3) Uani 1 1 d . . .
C1S C 0.7869(6) 0.5426(3) 1.1219(10) 0.032(3) Uiso 1 1 d D . .
C1T C 0.7241(6) 0.5302(3) 1.1584(9) 0.030(3) Uiso 1 1 d D . .
H1A H 0.736305 0.514903 1.192995 0.035 Uiso 1 1 calc R U .
H1B H 0.694488 0.525581 1.106849 0.035 Uiso 1 1 calc R U .
H1C H 0.701055 0.542017 1.198880 0.035 Uiso 1 1 calc R U .
C2 C 1.0152(9) 0.4042(4) 0.8323(14) 0.052(4) Uani 1 1 d . . .
H2A H 1.044386 0.397252 0.788136 0.062 Uiso 1 1 calc R U .
C2S C 0.9087(12) 0.6190(4) 0.8816(17) 0.069(7) Uiso 0.93(3) 1 d D . P
C2T C 0.9209(12) 0.5907(4) 0.8901(17) 0.068(7) Uiso 0.93(3) 1 d D . P
H2B H 0.893239 0.581750 0.844557 0.082 Uiso 0.93(3) 1 calc R U P
H2C H 0.909100 0.585112 0.951950 0.082 Uiso 0.93(3) 1 calc R U P
H2D H 0.968129 0.587115 0.879287 0.082 Uiso 0.93(3) 1 calc R U P
C3 C 0.9803(11) 0.3882(4) 0.8917(17) 0.072(7) Uani 1 1 d . . .
H3A H 0.985742 0.370406 0.887964 0.086 Uiso 1 1 calc R U .
C3S C 0.695(2) 0.3971(10) 0.636(3) 0.15(2) Uiso 0.87(4) 1 d D . P
C3T C 0.637(3) 0.3861(14) 0.577(5) 0.28(4) Uiso 0.87(4) 1 d D . P
H3B H 0.656116 0.376341 0.525772 0.338 Uiso 0.87(4) 1 calc R U P
H3C H 0.610087 0.399960 0.551804 0.338 Uiso 0.87(4) 1 calc R U P
H3D H 0.609737 0.375055 0.614316 0.338 Uiso 0.87(4) 1 calc R U P
C4 C 0.9365(10) 0.3989(4) 0.9576(17) 0.066(6) Uani 1 1 d . . .
H4A H 0.913965 0.388019 0.998630 0.079 Uiso 1 1 calc R U .
C4S C 0.9428(10) 0.5751(4) 0.6280(17) 0.048(6) Uiso 0.74(3) 1 d D . P
C4T C 1.0063(10) 0.5601(5) 0.6424(17) 0.052(7) Uiso 0.74(3) 1 d D . P
H4B H 1.039187 0.570433 0.675922 0.062 Uiso 0.74(3) 1 calc R U P
H4C H 1.024391 0.555266 0.582666 0.062 Uiso 0.74(3) 1 calc R U P
H4D H 0.996636 0.544812 0.678002 0.062 Uiso 0.74(3) 1 calc R U P
C5 C 0.9259(7) 0.4249(4) 0.9639(12) 0.050(5) Uani 1 1 d . . .
H5A H 0.896350 0.432053 1.007132 0.060 Uiso 1 1 calc R U .
C5S C 1.031(4) 0.6977(15) 0.435(5) 0.29(4) Uiso 0.97(5) 1 d D . P
C5T C 1.004(2) 0.7120(9) 0.351(3) 0.19(2) Uiso 0.97(5) 1 d D . P
H5B H 1.034197 0.709331 0.298961 0.223 Uiso 0.97(5) 1 calc R U P
H5C H 1.001795 0.730087 0.364831 0.223 Uiso 0.97(5) 1 calc R U P
H5D H 0.959595 0.705663 0.334773 0.223 Uiso 0.97(5) 1 calc R U P
C6 C 0.9645(7) 0.4407(3) 0.8972(10) 0.033(3) Uani 1 1 d . . .
C7 C 0.8819(6) 0.4766(3) 0.8539(10) 0.034(3) Uani 1 1 d . . .
H7A H 0.878909 0.495324 0.852163 0.041 Uiso 1 1 calc R U .
H7B H 0.880224 0.470442 0.789683 0.041 Uiso 1 1 calc R U .
C8 C 0.8217(7) 0.4662(3) 0.9049(10) 0.033(3) Uani 1 1 d . . .
C9 C 0.7860(7) 0.4453(3) 0.8718(9) 0.032(3) Uani 1 1 d . . .
H9A H 0.798329 0.437590 0.815563 0.039 Uiso 1 1 calc R U .
C10 C 0.7308(6) 0.4353(3) 0.9222(9) 0.027(3) Uani 1 1 d . . .
H10A H 0.707085 0.421118 0.899014 0.033 Uiso 1 1 calc R U .
C11 C 0.7112(6) 0.4465(3) 1.0063(9) 0.031(3) Uani 1 1 d . . .
C12 C 0.7490(7) 0.4673(3) 1.0411(8) 0.026(3) Uani 1 1 d . . .
H12A H 0.737996 0.474709 1.098359 0.032 Uiso 1 1 calc R U .
C13 C 0.8029(6) 0.4769(3) 0.9899(9) 0.028(3) Uani 1 1 d . . .
H13 H 0.827216 0.490964 1.013285 0.033 Uiso 1 1 calc R U .
C14 C 0.6510(6) 0.4364(3) 1.0607(8) 0.027(3) Uani 1 1 d . . .
H14A H 0.648757 0.417713 1.055180 0.033 Uiso 1 1 calc R U .
H14B H 0.656728 0.440651 1.126619 0.033 Uiso 1 1 calc R U .
C15 C 0.5633(6) 0.4366(3) 0.9347(8) 0.0243(14) Uani 1 1 d . U .
C16 C 0.5477(7) 0.4107(3) 0.9235(9) 0.0293(17) Uani 1 1 d . U .
H16 H 0.557471 0.399161 0.971677 0.035 Uiso 1 1 calc R U .
C17 C 0.5172(7) 0.4018(3) 0.8397(9) 0.0323(18) Uani 1 1 d . U .
H17 H 0.506366 0.384459 0.832083 0.039 Uiso 1 1 calc R U .
C18 C 0.5037(7) 0.4195(3) 0.7684(9) 0.0301(17) Uani 1 1 d . U .
H18 H 0.483765 0.413695 0.712691 0.036 Uiso 1 1 calc R U .
C19 C 0.5187(6) 0.4448(3) 0.7776(8) 0.0261(16) Uani 1 1 d . U .
H19 H 0.507737 0.456244 0.729356 0.031 Uiso 1 1 calc R U .
C20 C 0.5508(6) 0.4539(3) 0.8600(8) 0.0233(14) Uani 1 1 d . U .
C21 C 0.6365(6) 0.4884(3) 0.8223(8) 0.0225(18) Uani 1 1 d . U .
H21A H 0.673562 0.476980 0.840820 0.027 Uiso 1 1 calc R U .
H21B H 0.648720 0.505783 0.841608 0.027 Uiso 1 1 calc R U .
C22 C 0.6277(6) 0.4877(3) 0.7167(8) 0.0221(15) Uani 1 1 d . U .
C23 C 0.6410(6) 0.4637(3) 0.6660(8) 0.0222(16) Uani 1 1 d . U .
H23 H 0.657516 0.448851 0.695229 0.027 Uiso 1 1 calc R U .
C24 C 0.6266(6) 0.4651(3) 0.5679(8) 0.0252(16) Uani 1 1 d . U .
H24 H 0.635876 0.450667 0.531313 0.030 Uiso 1 1 calc R U .
C25 C 0.5995(6) 0.4866(3) 0.5240(8) 0.0254(15) Uani 1 1 d . U .
C26 C 0.5863(6) 0.5083(3) 0.5751(8) 0.0258(16) Uani 1 1 d . U .
H26 H 0.569445 0.523047 0.545389 0.031 Uiso 1 1 calc R U .
C27 C 0.5980(6) 0.5085(3) 0.6720(8) 0.0237(16) Uani 1 1 d . U .
H27 H 0.585554 0.522847 0.706844 0.028 Uiso 1 1 calc R U .
C28 C 0.5873(6) 0.4869(3) 0.4187(8) 0.0281(19) Uani 1 1 d . U .
H28A H 0.565942 0.470759 0.399656 0.034 Uiso 1 1 calc R U .
H28B H 0.556473 0.500845 0.402340 0.034 Uiso 1 1 calc R U .
C29 C 0.6941(7) 0.4664(3) 0.3630(8) 0.0298(12) Uani 1 1 d . U .
C30 C 0.6681(7) 0.4440(3) 0.3243(8) 0.0317(13) Uani 1 1 d . U .
H30 H 0.622951 0.443158 0.303740 0.038 Uiso 1 1 calc R U .
C31 C 0.7096(7) 0.4234(3) 0.3172(9) 0.0335(14) Uani 1 1 d . U .
H31 H 0.692428 0.408006 0.293210 0.040 Uiso 1 1 calc R U .
C32 C 0.7784(7) 0.4249(3) 0.3454(9) 0.0341(14) Uani 1 1 d . U .
H32 H 0.806467 0.410496 0.339781 0.041 Uiso 1 1 calc R U .
C33 C 0.8043(7) 0.4476(3) 0.3813(9) 0.0325(13) Uani 1 1 d . U .
H33 H 0.849980 0.449656 0.398193 0.039 Uiso 1 1 calc R U .
C34 C 0.7575(7) 0.4668(3) 0.3900(8) 0.0299(12) Uani 1 1 d . U .
C35 C 0.7918(7) 0.4923(4) 0.5400(8) 0.037(4) Uani 1 1 d . . .
H35A H 0.793644 0.509829 0.563451 0.044 Uiso 1 1 calc R U .
H35B H 0.752473 0.483945 0.567280 0.044 Uiso 1 1 calc R U .
C36 C 0.8550(6) 0.4783(3) 0.5722(9) 0.034(3) Uani 1 1 d . . .
C37 C 0.8564(8) 0.4532(3) 0.6034(10) 0.040(4) Uani 1 1 d . . .
H37 H 0.816412 0.443549 0.603023 0.048 Uiso 1 1 calc R U .
C38 C 0.9177(8) 0.4419(4) 0.6362(11) 0.041(4) Uani 1 1 d . . .
H38 H 0.917743 0.424919 0.657060 0.049 Uiso 1 1 calc R U .
C39 C 0.9774(6) 0.4558(3) 0.6376(9) 0.031(3) Uani 1 1 d . . .
C40 C 0.9766(7) 0.4814(3) 0.6078(9) 0.034(3) Uani 1 1 d . . .
H40 H 1.016382 0.491167 0.609110 0.041 Uiso 1 1 calc R U .
C41 C 0.9158(8) 0.4921(3) 0.5761(9) 0.037(3) Uani 1 1 d . . .
H41 H 0.915633 0.509243 0.556556 0.045 Uiso 1 1 calc R U .
C42 C 1.0424(7) 0.4448(3) 0.6781(11) 0.040(4) Uani 1 1 d . . .
H42A H 1.044415 0.426432 0.664164 0.048 Uiso 1 1 calc R U .
H42B H 1.081064 0.452987 0.648595 0.048 Uiso 1 1 calc R U .
C43 C 0.6927(6) 0.5631(3) 0.8124(9) 0.0303(16) Uani 1 1 d D U .
C44 C 0.7376(7) 0.5541(3) 0.8827(9) 0.0322(18) Uani 1 1 d . U .
H44 H 0.726878 0.555755 0.945763 0.039 Uiso 1 1 calc R U .
C45 C 0.7975(7) 0.5427(3) 0.8565(9) 0.0345(18) Uani 1 1 d . U .
H45 H 0.827661 0.536179 0.901621 0.041 Uiso 1 1 calc R U .
C46 C 0.8128(7) 0.5409(3) 0.7611(9) 0.0350(18) Uani 1 1 d . U .
H46 H 0.852982 0.532878 0.743261 0.042 Uiso 1 1 calc R U .
C47 C 0.7703(7) 0.5507(3) 0.6942(9) 0.0337(18) Uani 1 1 d . U .
H47 H 0.782516 0.550187 0.631424 0.040 Uiso 1 1 calc R U .
C48 C 0.7091(6) 0.5613(3) 0.7194(8) 0.0318(16) Uani 1 1 d D U .
C49 C 0.6829(9) 0.5916(3) 0.5887(9) 0.048(5) Uani 1 1 d D . .
H49A H 0.654348 0.592681 0.532760 0.058 Uiso 1 1 calc R U .
H49B H 0.729177 0.587990 0.569429 0.058 Uiso 1 1 calc R U .
C50 C 0.6813(8) 0.6171(3) 0.6401(10) 0.046(4) Uani 1 1 d D . .
C51 C 0.6196(10) 0.6313(4) 0.6389(11) 0.048(4) Uani 1 1 d . . .
H51 H 0.582323 0.624779 0.605587 0.058 Uiso 1 1 calc R U .
C52 C 0.6130(10) 0.6540(4) 0.6842(11) 0.053(5) Uani 1 1 d . . .
H52 H 0.571522 0.662734 0.684048 0.064 Uiso 1 1 calc R U .
C53 C 0.6700(11) 0.6642(4) 0.7315(11) 0.057(5) Uani 1 1 d D . .
C54 C 0.7318(11) 0.6505(4) 0.7338(13) 0.058(5) Uani 1 1 d . . .
H54 H 0.769532 0.657183 0.765620 0.069 Uiso 1 1 calc R U .
C55 C 0.7363(9) 0.6269(4) 0.6888(12) 0.052(5) Uani 1 1 d . . .
H55 H 0.776959 0.617679 0.691549 0.062 Uiso 1 1 calc R U .
C56 C 0.6656(14) 0.6905(3) 0.7781(14) 0.080(7) Uani 1 1 d D . .
H56A H 0.620658 0.692631 0.804638 0.096 Uiso 1 1 calc R U .
H56B H 0.698901 0.691437 0.828969 0.096 Uiso 1 1 calc R U .
C57 C 0.7470(11) 0.7125(4) 0.6673(15) 0.091(4) Uani 1 1 d D U .
C58 C 0.7589(13) 0.6956(4) 0.5898(15) 0.098(5) Uani 1 1 d D U .
H58 H 0.725051 0.684843 0.565498 0.117 Uiso 1 1 calc R U .
C59 C 0.8249(14) 0.6963(4) 0.5526(16) 0.103(5) Uani 1 1 d D U .
H59 H 0.835486 0.685914 0.501651 0.123 Uiso 1 1 calc R U .
C60 C 0.8734(14) 0.7121(4) 0.5908(17) 0.108(5) Uani 1 1 d D U .
H60 H 0.916817 0.711970 0.565397 0.129 Uiso 1 1 calc R U .
C61 C 0.8608(13) 0.7286(4) 0.6667(16) 0.105(5) Uani 1 1 d D U .
H61 H 0.894933 0.739330 0.690314 0.126 Uiso 1 1 calc R U .
C62 C 0.7951(14) 0.7285(3) 0.7066(14) 0.096(4) Uani 1 1 d D U .
C63 C 0.8106(15) 0.7459(4) 0.8631(15) 0.109(11) Uani 1 1 d D . .
H63A H 0.813242 0.762735 0.892482 0.131 Uiso 1 1 calc R U .
H63B H 0.856597 0.740614 0.847846 0.131 Uiso 1 1 calc R U .
C64 C 0.7815(17) 0.7268(4) 0.9322(17) 0.098(10) Uani 1 1 d D . .
C65 C 0.7298(15) 0.7330(4) 0.9925(16) 0.085(8) Uani 1 1 d . . .
H65 H 0.714928 0.749972 0.996094 0.103 Uiso 1 1 calc R U .
C66 C 0.6995(13) 0.7144(4) 1.0479(16) 0.075(7) Uani 1 1 d . . .
H66 H 0.663410 0.719002 1.085938 0.090 Uiso 1 1 calc R U .
C67 C 0.7215(10) 0.6895(4) 1.0477(14) 0.060(5) Uani 1 1 d D . .
C68 C 0.7758(10) 0.6832(4) 0.9907(15) 0.063(6) Uani 1 1 d . . .
H68 H 0.792121 0.666373 0.990478 0.076 Uiso 1 1 calc R U .
C69 C 0.8059(12) 0.7014(3) 0.9345(15) 0.064(6) Uani 1 1 d . . .
H69 H 0.842725 0.696821 0.897696 0.077 Uiso 1 1 calc R U .
C70 C 0.6861(10) 0.6700(3) 1.1096(10) 0.055(5) Uani 1 1 d D . .
H70A H 0.637402 0.673273 1.107658 0.066 Uiso 1 1 calc R U .
H70B H 0.693754 0.652828 1.084861 0.066 Uiso 1 1 calc R U .
C71 C 0.6722(8) 0.6539(2) 1.2699(8) 0.0379(14) Uani 1 1 d D U .
C72 C 0.6024(8) 0.6592(3) 1.2828(9) 0.0402(15) Uani 1 1 d D U .
H72 H 0.581807 0.673214 1.253282 0.048 Uiso 1 1 calc R U .
C73 C 0.5635(8) 0.6425(3) 1.3424(9) 0.0412(15) Uani 1 1 d D U .
H73 H 0.517601 0.645553 1.353652 0.049 Uiso 1 1 calc R U .
C74 C 0.5971(8) 0.6218(3) 1.3818(9) 0.0409(15) Uani 1 1 d D U .
H74 H 0.572508 0.610762 1.420204 0.049 Uiso 1 1 calc R U .
C75 C 0.6619(8) 0.6166(3) 1.3688(9) 0.0401(15) Uani 1 1 d D U .
H75 H 0.682382 0.602346 1.397341 0.048 Uiso 1 1 calc R U .
C76 C 0.6994(7) 0.6330(3) 1.3106(9) 0.0394(14) Uani 1 1 d D U .
C77 C 0.7824(9) 0.6046(3) 1.2373(9) 0.039(4) Uani 1 1 d D . .
H77A H 0.766634 0.590158 1.274727 0.046 Uiso 1 1 calc R U .
H77B H 0.830827 0.602207 1.227219 0.046 Uiso 1 1 calc R U .
C78 C 0.7455(6) 0.6042(3) 1.1435(8) 0.024(3) Uani 1 1 d D . .
C79 C 0.6781(8) 0.5954(3) 1.1388(9) 0.036(3) Uani 1 1 d . . .
H79 H 0.656898 0.589625 1.192806 0.043 Uiso 1 1 calc R U .
C80 C 0.6422(8) 0.5954(3) 1.0520(9) 0.030(3) Uani 1 1 d . . .
H80 H 0.596881 0.590110 1.049146 0.036 Uiso 1 1 calc R U .
C81 C 0.6746(7) 0.6031(3) 0.9719(8) 0.027(3) Uani 1 1 d D . .
C82 C 0.7414(7) 0.6118(3) 0.9772(10) 0.034(3) Uani 1 1 d . . .
H82 H 0.763600 0.616918 0.923033 0.040 Uiso 1 1 calc R U .
C83 C 0.7752(8) 0.6128(3) 1.0632(11) 0.040(4) Uani 1 1 d . . .
H83 H 0.819132 0.619501 1.066408 0.048 Uiso 1 1 calc R U .
C84 C 0.6345(7) 0.6027(3) 0.8804(8) 0.034(3) Uani 1 1 d D . .
H84A H 0.588958 0.609280 0.891214 0.040 Uiso 1 1 calc R U .
H84B H 0.656309 0.614026 0.835868 0.040 Uiso 1 1 calc R U .

loop_
_atom_site_aniso_label
_atom_site_aniso_U_11
_atom_site_aniso_U_22
_atom_site_aniso_U_33
_atom_site_aniso_U_23
_atom_site_aniso_U_13
_atom_site_aniso_U_12
Pd1 0.0188(4) 0.0355(6) 0.0213(5) 0.0060(4) 0.0009(3) 0.0055(4)
Pd2 0.0148(4) 0.0375(5) 0.0041(3) 0.0053(4) 0.0010(3) 0.0036(4)
Pd3 0.0237(5) 0.0448(6) 0.0106(4) 0.0018(4) 0.0023(3) -0.0001(4)
Pd4 0.0293(5) 0.0409(6) 0.0114(4) 0.0082(4) 0.0018(4) 0.0009(4)
Pd5 0.168(2) 0.0562(11) 0.0872(14) 0.0329(10) 0.0514(15) 0.0406(13)
Pd6 0.0579(8) 0.0307(7) 0.0572(8) -0.0083(6) 0.0038(7) -0.0003(6)
Cl1 0.0220(15) 0.045(2) 0.0262(16) 0.0037(14) 0.0031(12) -0.0011(14)
Cl2 0.0384(19) 0.0355(19) 0.0287(16) 0.0102(14) 0.0047(14) 0.0090(15)
Cl3 0.0227(14) 0.0428(19) 0.0061(11) 0.0033(11) -0.0028(10) 0.0059(13)
Cl4 0.0202(14) 0.0365(17) 0.0100(12) 0.0011(11) -0.0015(10) 0.0023(12)
Cl5 0.0307(17) 0.047(2) 0.0320(18) 0.0017(15) -0.0034(14) 0.0059(15)
Cl6 0.0355(19) 0.059(2) 0.0260(17) -0.0034(16) 0.0062(14) -0.0096(17)
Cl7 0.0318(17) 0.043(2) 0.0214(15) 0.0112(14) 0.0033(12) 0.0014(14)
Cl8 0.041(2) 0.063(3) 0.0172(15) 0.0103(16) -0.0025(13) -0.0024(18)
Cl9 0.165(9) 0.184(10) 0.098(6) 0.030(6) 0.028(6) 0.091(8)
Cl10 0.284(13) 0.049(4) 0.128(6) 0.033(4) 0.123(8) 0.050(5)
Cl11 0.081(4) 0.040(3) 0.099(4) -0.007(3) 0.015(3) -0.008(2)
Cl12 0.053(3) 0.047(3) 0.103(4) -0.017(3) -0.011(3) 0.003(2)
N1 0.011(5) 0.035(7) 0.041(7) 0.011(5) 0.000(4) -0.007(4)
N2 0.017(5) 0.034(6) 0.026(6) 0.000(5) -0.003(4) 0.001(4)
N3 0.016(3) 0.042(4) 0.007(3) 0.002(3) 0.002(3) 0.003(3)
N4 0.012(3) 0.043(4) 0.010(3) 0.002(3) 0.000(3) 0.007(3)
N5 0.023(3) 0.056(4) 0.007(3) 0.001(3) 0.001(2) 0.003(3)
N6 0.023(3) 0.056(4) 0.009(3) -0.001(3) 0.001(2) 0.005(3)
N7 0.028(4) 0.045(5) 0.010(3) 0.006(3) 0.002(3) 0.001(4)
N8 0.031(4) 0.052(5) 0.013(3) 0.003(4) 0.004(3) 0.003(4)
N9 0.142(11) 0.042(8) 0.088(10) 0.030(7) 0.042(9) 0.024(8)
N10 0.152(12) 0.038(7) 0.093(10) 0.024(6) 0.040(9) 0.008(8)
N11 0.063(4) 0.031(3) 0.025(3) -0.012(3) 0.002(3) -0.001(3)
N12 0.063(4) 0.032(3) 0.024(3) -0.011(3) 0.000(3) -0.001(3)
C1 0.031(8) 0.031(8) 0.048(9) 0.005(7) -0.015(7) 0.004(6)
C2 0.039(9) 0.054(11) 0.063(12) -0.009(9) 0.001(8) 0.003(8)
C3 0.070(14) 0.038(11) 0.107(18) 0.039(11) -0.007(13) -0.008(10)
C4 0.043(10) 0.045(11) 0.111(18) 0.034(11) 0.019(11) -0.002(9)
C5 0.016(7) 0.085(14) 0.050(10) 0.013(9) 0.004(6) -0.008(8)
C6 0.031(7) 0.038(8) 0.029(7) 0.017(6) -0.020(6) -0.005(6)
C7 0.017(6) 0.057(10) 0.028(7) 0.002(7) 0.002(5) 0.014(6)
C8 0.018(6) 0.050(9) 0.030(7) 0.016(6) 0.004(5) 0.005(6)
C9 0.023(7) 0.052(9) 0.022(6) -0.001(6) 0.002(5) 0.002(6)
C10 0.011(5) 0.042(8) 0.030(7) 0.005(6) -0.006(5) 0.005(5)
C11 0.015(6) 0.062(10) 0.016(6) 0.009(6) -0.001(5) 0.019(6)
C12 0.029(7) 0.040(8) 0.010(5) -0.004(5) 0.004(5) 0.007(6)
C13 0.016(6) 0.037(8) 0.031(7) 0.009(6) -0.001(5) -0.007(5)
C14 0.025(6) 0.046(8) 0.011(5) 0.017(5) 0.005(5) 0.016(6)
C15 0.016(3) 0.043(3) 0.014(3) 0.001(3) 0.003(2) 0.004(3)
C16 0.022(3) 0.044(4) 0.022(3) 0.000(3) 0.002(3) 0.006(3)
C17 0.027(4) 0.046(4) 0.025(3) -0.004(3) 0.002(3) 0.003(3)
C18 0.023(3) 0.047(4) 0.020(3) -0.005(3) 0.002(3) 0.003(3)
C19 0.019(3) 0.045(4) 0.014(3) -0.001(3) 0.003(3) 0.004(3)
C20 0.015(3) 0.043(3) 0.012(3) 0.001(3) 0.004(2) 0.005(3)
C21 0.011(4) 0.045(5) 0.011(3) 0.004(3) -0.002(3) 0.005(4)
C22 0.012(3) 0.045(4) 0.009(3) 0.006(3) -0.001(2) 0.004(3)
C23 0.011(3) 0.047(4) 0.009(3) 0.008(3) 0.001(3) 0.007(3)
C24 0.016(3) 0.050(4) 0.010(3) 0.006(3) 0.003(3) 0.004(3)
C25 0.016(3) 0.052(4) 0.009(3) 0.007(3) 0.003(2) 0.002(3)
C26 0.017(3) 0.049(4) 0.011(3) 0.009(3) 0.000(3) 0.004(3)
C27 0.015(3) 0.046(4) 0.010(3) 0.006(3) 0.001(3) 0.005(3)
C28 0.017(4) 0.055(5) 0.012(4) 0.008(4) 0.005(3) 0.004(4)
C29 0.024(2) 0.056(3) 0.009(2) 0.000(2) 0.0004(19) 0.004(2)
C30 0.026(3) 0.056(4) 0.012(2) -0.001(2) 0.000(2) 0.004(3)
C31 0.028(3) 0.057(4) 0.015(2) -0.001(2) -0.001(2) 0.005(3)
C32 0.028(3) 0.058(4) 0.016(2) -0.001(2) -0.001(2) 0.006(3)
C33 0.027(3) 0.057(4) 0.014(2) -0.001(2) -0.001(2) 0.006(3)
C34 0.024(2) 0.056(3) 0.009(2) -0.001(2) 0.0000(19) 0.006(2)
C35 0.020(6) 0.081(12) 0.009(5) 0.003(6) -0.003(5) 0.006(7)
C36 0.013(6) 0.068(11) 0.020(6) 0.009(6) -0.010(5) -0.005(6)
C37 0.039(8) 0.054(10) 0.027(7) -0.002(7) 0.003(6) -0.019(7)
C38 0.030(8) 0.061(11) 0.033(8) -0.006(7) 0.003(6) -0.003(7)
C39 0.014(6) 0.053(9) 0.025(7) -0.011(6) -0.002(5) -0.010(6)
C40 0.030(7) 0.051(10) 0.023(7) 0.004(6) 0.002(5) -0.008(7)
C41 0.040(8) 0.051(10) 0.021(7) 0.005(6) -0.001(6) 0.000(7)
C42 0.023(7) 0.054(10) 0.044(9) -0.011(7) 0.006(6) 0.000(7)
C43 0.029(3) 0.048(4) 0.014(3) 0.004(3) 0.004(3) 0.002(3)
C44 0.030(4) 0.050(4) 0.017(3) 0.003(3) 0.000(3) 0.001(3)
C45 0.031(4) 0.053(4) 0.019(3) 0.002(3) 0.000(3) 0.001(3)
C46 0.030(4) 0.054(4) 0.020(3) 0.002(3) 0.004(3) 0.004(3)
C47 0.031(4) 0.055(4) 0.015(3) 0.002(3) 0.007(3) 0.002(3)
C48 0.029(3) 0.052(4) 0.014(3) 0.003(3) 0.005(3) 0.002(3)
C49 0.046(9) 0.083(14) 0.016(7) 0.018(8) 0.010(6) 0.004(9)
C50 0.042(9) 0.074(12) 0.022(7) 0.031(8) 0.013(6) 0.003(8)
C51 0.059(11) 0.058(11) 0.028(8) 0.016(8) 0.007(7) 0.000(9)
C52 0.060(11) 0.074(13) 0.027(8) 0.022(8) 0.004(7) 0.003(10)
C53 0.071(13) 0.068(13) 0.032(9) 0.020(9) 0.000(8) 0.000(10)
C54 0.067(13) 0.063(13) 0.044(10) 0.030(9) -0.002(9) -0.019(10)
C55 0.045(10) 0.070(13) 0.040(9) 0.032(9) 0.008(7) -0.018(9)
C56 0.106(19) 0.070(15) 0.065(14) 0.031(12) 0.023(13) 0.025(14)
C57 0.146(10) 0.038(6) 0.089(8) 0.023(6) 0.048(8) 0.019(7)
C58 0.148(11) 0.055(8) 0.092(9) 0.016(6) 0.051(8) 0.015(8)
C59 0.149(12) 0.060(8) 0.101(10) 0.008(7) 0.052(9) 0.012(8)
C60 0.155(12) 0.062(9) 0.107(10) 0.004(8) 0.050(9) 0.007(8)
C61 0.156(11) 0.053(8) 0.106(10) 0.010(7) 0.050(9) 0.005(8)
C62 0.152(11) 0.043(7) 0.095(9) 0.022(6) 0.050(8) 0.007(7)
C63 0.21(4) 0.027(11) 0.091(19) 0.003(11) 0.02(2) -0.006(16)
C64 0.19(3) 0.025(10) 0.085(17) 0.003(10) 0.051(19) 0.004(14)
C65 0.16(3) 0.027(10) 0.074(15) -0.005(10) 0.038(16) 0.004(13)
C66 0.102(18) 0.056(13) 0.068(14) 0.015(11) 0.026(13) 0.021(12)
C67 0.065(13) 0.049(11) 0.065(13) 0.007(9) 0.015(10) 0.008(9)
C68 0.052(11) 0.060(13) 0.077(14) 0.028(11) 0.020(10) -0.003(9)
C69 0.089(15) 0.026(9) 0.076(14) -0.005(9) 0.025(12) -0.009(9)
C70 0.076(13) 0.025(8) 0.064(12) 0.004(8) 0.000(10) 0.011(8)
C71 0.062(4) 0.030(3) 0.022(3) -0.012(2) 0.002(3) -0.001(3)
C72 0.063(4) 0.033(3) 0.025(3) -0.011(2) 0.001(3) -0.001(3)
C73 0.063(4) 0.035(3) 0.025(3) -0.011(3) 0.002(3) -0.001(3)
C74 0.064(4) 0.035(3) 0.024(3) -0.010(3) 0.001(3) -0.001(3)
C75 0.063(4) 0.033(3) 0.024(3) -0.011(2) 0.000(3) -0.002(3)
C76 0.063(4) 0.032(3) 0.024(3) -0.011(2) 0.001(3) -0.001(3)
C77 0.064(11) 0.025(7) 0.026(7) 0.003(6) -0.012(7) 0.009(7)
C78 0.027(7) 0.028(7) 0.017(6) 0.007(5) -0.010(5) 0.007(5)
C79 0.041(8) 0.051(10) 0.017(6) 0.002(6) 0.005(6) 0.011(7)
C80 0.038(8) 0.028(7) 0.025(7) -0.009(5) 0.004(6) 0.007(6)
C81 0.037(7) 0.026(7) 0.018(6) -0.003(5) -0.001(5) 0.006(6)
C82 0.032(7) 0.040(9) 0.029(7) 0.002(6) 0.009(6) 0.000(6)
C83 0.027(7) 0.047(10) 0.046(9) -0.001(7) 0.001(6) -0.001(7)
C84 0.034(7) 0.049(9) 0.018(6) 0.000(6) 0.017(5) 0.010(7)

loop_
_atom_type_symbol
_atom_type_description
_atom_type_scat_dispersion_real
_atom_type_scat_dispersion_imag
_atom_type_scat_source
C C 0.0033 0.0016 'International Tables Vol C Tables 4.2.6.8 and 6.1.1.4'
H H 0.0000 0.0000 'International Tables Vol C Tables 4.2.6.8 and 6.1.1.4'
Cl Cl 0.1484 0.1585 'International Tables Vol C Tables 4.2.6.8 and 6.1.1.4'
N N 0.0061 0.0033 'International Tables Vol C Tables 4.2.6.8 and 6.1.1.4'
Pd Pd -0.9988 1.0072 'International Tables Vol C Tables 4.2.6.8 and 6.1.1.4'
O O 0.0106 0.0060 'International Tables Vol C Tables 4.2.6.8 and 6.1.1.4'

loop_
_geom_angle_atom_site_label_1
_geom_angle_atom_site_label_2
_geom_angle_atom_site_label_3
_geom_angle
N2 Pd1 N1 84.5(4)
N2 Pd1 Cl2 90.5(3)
N1 Pd1 Cl2 175.0(3)
N2 Pd1 Cl1 176.8(3)
N1 Pd1 Cl1 92.8(3)
Cl2 Pd1 Cl1 92.18(13)
N3 Pd2 N4 84.6(4)
N3 Pd2 Cl4 174.4(3)
N4 Pd2 Cl4 91.4(3)
N3 Pd2 Cl3 90.9(3)
N4 Pd2 Cl3 171.6(3)
Cl4 Pd2 Cl3 93.64(11)
N6 Pd3 N5 83.4(5)
N6 Pd3 Cl5 175.3(4)
N5 Pd3 Cl5 92.4(3)
N6 Pd3 Cl6 90.9(4)
N5 Pd3 Cl6 173.1(3)
Cl5 Pd3 Cl6 93.37(15)
N8 Pd4 N7 84.5(4)
N8 Pd4 Cl7 174.9(3)
N7 Pd4 Cl7 90.7(3)
N8 Pd4 Cl8 91.3(3)
N7 Pd4 Cl8 175.4(3)
Cl7 Pd4 Cl8 93.53(13)
N10 Pd5 N9 86.2(8)
N10 Pd5 Cl10 90.0(6)
N9 Pd5 Cl10 176.2(7)
N10 Pd5 Cl9 176.7(6)
N9 Pd5 Cl9 90.4(7)
Cl10 Pd5 Cl9 93.3(4)
N12 Pd6 N11 84.4(5)
N12 Pd6 Cl12 91.1(4)
N11 Pd6 Cl12 175.5(4)
N12 Pd6 Cl11 173.0(3)
N11 Pd6 Cl11 93.2(4)
Cl12 Pd6 Cl11 91.2(2)
C1 N1 C42 115.7(12)
C1 N1 Pd1 107.9(9)
C42 N1 Pd1 115.4(9)
C1 N1 H1 105.7
C42 N1 H1 105.7
Pd1 N1 H1 105.7
C6 N2 C7 114.6(11)
C6 N2 Pd1 105.3(8)
C7 N2 Pd1 110.4(8)
C6 N2 H2 108.8
C7 N2 H2 108.8
Pd1 N2 H2 108.8
C15 N3 C14 113.7(10)
C15 N3 Pd2 107.9(8)
C14 N3 Pd2 118.7(9)
C15 N3 H3 105.1
C14 N3 H3 105.1
Pd2 N3 H3 105.1
C20 N4 C21 117.4(10)
C20 N4 Pd2 107.1(7)
C21 N4 Pd2 110.6(7)
C20 N4 H4 107.1
C21 N4 H4 107.1
Pd2 N4 H4 107.1
C29 N5 C28 113.6(11)
C29 N5 Pd3 110.0(8)
C28 N5 Pd3 117.5(9)
C29 N5 H5 104.8
C28 N5 H5 104.8
Pd3 N5 H5 104.8
C35 N6 C34 113.7(11)
C35 N6 Pd3 107.6(8)
C34 N6 Pd3 109.2(7)
C35 N6 H6 108.7
C34 N6 H6 108.7
Pd3 N6 H6 108.7
C43 N7 C84 117.3(11)
C43 N7 Pd4 106.3(7)
C84 N7 Pd4 110.1(7)
C43 N7 H7 107.6
C84 N7 H7 107.6
Pd4 N7 H7 107.6
C48 N8 C49 113.4(11)
C48 N8 Pd4 108.0(7)
C49 N8 Pd4 115.3(9)
C48 N8 H8 106.5
C49 N8 H8 106.5
Pd4 N8 H8 106.5
C57 N9 C56 115.8(16)
C57 N9 Pd5 106.1(14)
C56 N9 Pd5 108.8(13)
C57 N9 H9 108.7
C56 N9 H9 108.7
Pd5 N9 H9 108.7
C62 N10 C63 107.8(19)
C62 N10 Pd5 108.8(16)
C63 N10 Pd5 120.9(16)
C62 N10 H10 106.1
C63 N10 H10 106.1
Pd5 N10 H10 106.1
C71 N11 C70 112.0(11)
C71 N11 Pd6 104.3(9)
C70 N11 Pd6 119.3(10)
C71 N11 H11 106.9
C70 N11 H11 106.9
Pd6 N11 H11 106.9
C76 N12 C77 110.6(12)
C76 N12 Pd6 109.0(9)
C77 N12 Pd6 119.1(9)
C76 N12 H12 105.7
C77 N12 H12 105.7
Pd6 N12 H12 105.7
C6 C1 C2 120.2(16)
C6 C1 N1 118.2(14)
C2 C1 N1 121.5(15)
N1S C1S C1T 176.9(16)
C1S C1T H1A 109.5
C1S C1T H1B 109.5
H1A C1T H1B 109.5
C1S C1T H1C 109.5
H1A C1T H1C 109.5
H1B C1T H1C 109.5
C3 C2 C1 120.1(19)
C3 C2 H2A 120.0
C1 C2 H2A 120.0
N2S C2S C2T 173(3)
C2S C2T H2B 109.5
C2S C2T H2C 109.5
H2B C2T H2C 109.5
C2S C2T H2D 109.5
H2B C2T H2D 109.5
H2C C2T H2D 109.5
C2 C3 C4 119.4(19)
C2 C3 H3A 120.3
C4 C3 H3A 120.3
N3S C3S C3T 174(7)
C3S C3T H3B 109.5
C3S C3T H3C 109.5
H3B C3T H3C 109.5
C3S C3T H3D 109.5
H3B C3T H3D 109.5
H3C C3T H3D 109.5
C5 C4 C3 122.2(17)
C5 C4 H4A 118.9
C3 C4 H4A 118.9
N4S C4S C4T 177(3)
C4S C4T H4B 109.5
C4S C4T H4C 109.5
H4B C4T H4C 109.5
C4S C4T H4D 109.5
H4B C4T H4D 109.5
H4C C4T H4D 109.5
C4 C5 C6 115.2(17)
C4 C5 H5A 122.4
C6 C5 H5A 122.4
N5S C5S C5T 169(10)
C5S C5T H5B 109.5
C5S C5T H5C 109.5
H5B C5T H5C 109.5
C5S C5T H5D 109.5
H5B C5T H5D 109.5
H5C C5T H5D 109.5
C1 C6 C5 122.9(15)
C1 C6 N2 121.0(13)
C5 C6 N2 116.1(14)
C8 C7 N2 113.4(11)
C8 C7 H7A 108.9
N2 C7 H7A 108.9
C8 C7 H7B 108.9
N2 C7 H7B 108.9
H7A C7 H7B 107.7
C9 C8 C13 118.4(12)
C9 C8 C7 121.3(13)
C13 C8 C7 120.2(14)
C8 C9 C10 120.4(13)
C8 C9 H9A 119.8
C10 C9 H9A 119.8
C11 C10 C9 121.0(14)
C11 C10 H10A 119.5
C9 C10 H10A 119.5
C10 C11 C12 118.4(12)
C10 C11 C14 121.7(14)
C12 C11 C14 119.9(12)
C13 C12 C11 119.7(12)
C13 C12 H12A 120.2
C11 C12 H12A 120.2
C12 C13 C8 122.2(13)
C12 C13 H13 118.9
C8 C13 H13 118.9
N3 C14 C11 110.2(9)
N3 C14 H14A 109.6
C11 C14 H14A 109.6
N3 C14 H14B 109.6
C11 C14 H14B 109.6
H14A C14 H14B 108.1
C16 C15 C20 119.5(12)
C16 C15 N3 123.4(11)
C20 C15 N3 116.9(12)
C15 C16 C17 120.5(13)
C15 C16 H16 119.8
C17 C16 H16 119.8
C18 C17 C16 118.6(14)
C18 C17 H17 120.7
C16 C17 H17 120.7
C19 C18 C17 122.0(13)
C19 C18 H18 119.0
C17 C18 H18 119.0
C18 C19 C20 120.1(13)
C18 C19 H19 119.9
C20 C19 H19 119.9
C19 C20 C15 119.2(13)
C19 C20 N4 122.6(11)
C15 C20 N4 118.2(11)
N4 C21 C22 111.6(9)
N4 C21 H21A 109.3
C22 C21 H21A 109.3
N4 C21 H21B 109.3
C22 C21 H21B 109.3
H21A C21 H21B 108.0
C27 C22 C23 120.8(10)
C27 C22 C21 118.9(12)
C23 C22 C21 119.6(11)
C24 C23 C22 114.1(11)
C24 C23 H23 123.0
C22 C23 H23 123.0
C25 C24 C23 123.7(13)
C25 C24 H24 118.2
C23 C24 H24 118.2
C26 C25 C24 119.8(11)
C26 C25 C28 119.6(12)
C24 C25 C28 120.5(13)
C25 C26 C27 120.1(12)
C25 C26 H26 119.9
C27 C26 H26 119.9
C22 C27 C26 121.1(13)
C22 C27 H27 119.4
C26 C27 H27 119.4
N5 C28 C25 111.3(10)
N5 C28 H28A 109.4
C25 C28 H28A 109.4
N5 C28 H28B 109.4
C25 C28 H28B 109.4
H28A C28 H28B 108.0
C34 C29 C30 118.7(14)
C34 C29 N5 120.0(14)
C30 C29 N5 121.1(12)
C31 C30 C29 118.4(13)
C31 C30 H30 120.8
C29 C30 H30 120.8
C30 C31 C32 121.0(15)
C30 C31 H31 119.5
C32 C31 H31 119.5
C33 C32 C31 120.0(14)
C33 C32 H32 120.0
C31 C32 H32 120.0
C34 C33 C32 114.4(13)
C34 C33 H33 122.8
C32 C33 H33 122.8
C29 C34 C33 127.3(15)
C29 C34 N6 114.9(13)
C33 C34 N6 117.7(12)
C36 C35 N6 114.0(11)
C36 C35 H35A 108.8
N6 C35 H35A 108.8
C36 C35 H35B 108.8
N6 C35 H35B 108.8
H35A C35 H35B 107.6
C37 C36 C41 117.5(13)
C37 C36 C35 124.6(13)
C41 C36 C35 117.8(15)
C36 C37 C38 120.8(14)
C36 C37 H37 119.6
C38 C37 H37 119.6
C39 C38 C37 120.7(16)
C39 C38 H38 119.6
C37 C38 H38 119.6
C38 C39 C40 119.2(14)
C38 C39 C42 121.6(15)
C40 C39 C42 119.0(12)
C41 C40 C39 119.2(14)
C41 C40 H40 120.4
C39 C40 H40 120.4
C40 C41 C36 122.7(15)
C40 C41 H41 118.7
C36 C41 H41 118.7
N1 C42 C39 111.8(11)
N1 C42 H42A 109.2
C39 C42 H42A 109.2
N1 C42 H42B 109.2
C39 C42 H42B 109.2
H42A C42 H42B 107.9
C48 C43 C44 120.8(11)
C48 C43 N7 119.3(11)
C44 C43 N7 119.8(11)
C45 C44 C43 118.7(12)
C45 C44 H44 120.7
C43 C44 H44 120.7
C44 C45 C46 119.3(13)
C44 C45 H45 120.4
C46 C45 H45 120.4
C47 C46 C45 121.5(14)
C47 C46 H46 119.3
C45 C46 H46 119.3
C46 C47 C48 119.7(12)
C46 C47 H47 120.1
C48 C47 H47 120.1
C47 C48 C43 120.0(11)
C47 C48 N8 122.1(11)
C43 C48 N8 117.8(11)
N8 C49 C50 111.4(11)
N8 C49 H49A 109.4
C50 C49 H49A 109.4
N8 C49 H49B 109.4
C50 C49 H49B 109.4
H49A C49 H49B 108.0
C55 C50 C51 118.5(17)
C55 C50 C49 123.2(16)
C51 C50 C49 118.2(16)
C52 C51 C50 122.4(18)
C52 C51 H51 118.8
C50 C51 H51 118.8
C51 C52 C53 118.6(19)
C51 C52 H52 120.7
C53 C52 H52 120.7
C52 C53 C54 120.1(18)
C52 C53 C56 120(2)
C54 C53 C56 119.9(19)
C55 C54 C53 119.9(19)
C55 C54 H54 120.1
C53 C54 H54 120.1
C50 C55 C54 120.5(19)
C50 C55 H55 119.8
C54 C55 H55 119.8
N9 C56 C53 111.5(16)
N9 C56 H56A 109.3
C53 C56 H56A 109.3
N9 C56 H56B 109.3
C53 C56 H56B 109.3
H56A C56 H56B 108.0
C62 C57 C58 124.5(18)
C62 C57 N9 118(2)
C58 C57 N9 118(2)
C59 C58 C57 116(2)
C59 C58 H58 122.0
C57 C58 H58 122.0
C60 C59 C58 120(2)
C60 C59 H59 119.8
C58 C59 H59 119.8
C59 C60 C61 123(2)
C59 C60 H60 118.5
C61 C60 H60 118.5
C60 C61 C62 119(2)
C60 C61 H61 120.7
C62 C61 H61 120.7
C57 C62 C61 117.6(18)
C57 C62 N10 116(2)
C61 C62 N10 125(2)
N10 C63 C64 113(2)
N10 C63 H63A 108.9
C64 C63 H63A 108.9
N10 C63 H63B 108.9
C64 C63 H63B 108.9
H63A C63 H63B 107.7
C65 C64 C69 117.3(18)
C65 C64 C63 123(2)
C69 C64 C63 120(2)
C64 C65 C66 121(2)
C64 C65 H65 119.3
C66 C65 H65 119.3
C67 C66 C65 121(2)
C67 C66 H66 119.3
C65 C66 H66 119.3
C66 C67 C68 118.0(18)
C66 C67 C70 118.9(18)
C68 C67 C70 123.1(17)
C69 C68 C67 121(2)
C69 C68 H68 119.3
C67 C68 H68 119.3
C68 C69 C64 120(2)
C68 C69 H69 119.8
C64 C69 H69 119.8
N11 C70 C67 112.7(15)
N11 C70 H70A 109.0
C67 C70 H70A 109.0
N11 C70 H70B 109.0
C67 C70 H70B 109.0
H70A C70 H70B 107.8
C76 C71 C72 118.8(12)
C76 C71 N11 122.7(13)
C72 C71 N11 118.4(13)
C71 C72 C73 119.0(14)
C71 C72 H72 120.5
C73 C72 H72 120.5
C74 C73 C72 117.1(15)
C74 C73 H73 121.5
C72 C73 H73 121.5
C75 C74 C73 124.1(15)
C75 C74 H74 117.9
C73 C74 H74 117.9
C74 C75 C76 118.4(14)
C74 C75 H75 120.8
C76 C75 H75 120.8
C71 C76 C75 122.6(13)
C71 C76 N12 113.9(13)
C75 C76 N12 123.5(13)
N12 C77 C78 113.0(11)
N12 C77 H77A 109.0
C78 C77 H77A 109.0
N12 C77 H77B 109.0
C78 C77 H77B 109.0
H77A C77 H77B 107.8
C83 C78 C79 118.7(11)
C83 C78 C77 122.2(13)
C79 C78 C77 119.1(12)
C78 C79 C80 120.0(13)
C78 C79 H79 120.0
C80 C79 H79 120.0
C81 C80 C79 119.8(14)
C81 C80 H80 120.1
C79 C80 H80 120.1
C80 C81 C82 119.8(12)
C80 C81 C84 118.1(12)
C82 C81 C84 122.1(12)
C81 C82 C83 119.9(13)
C81 C82 H82 120.0
C83 C82 H82 120.0
C78 C83 C82 121.7(14)
C78 C83 H83 119.2
C82 C83 H83 119.2
N7 C84 C81 112.9(11)
N7 C84 H84A 109.0
C81 C84 H84A 109.0
N7 C84 H84B 109.0
C81 C84 H84B 109.0
H84A C84 H84B 107.8

loop_
_geom_bond_atom_site_label_1
_geom_bond_atom_site_label_2
_geom_bond_distance
Pd1 N2 2.042(11)
Pd1 N1 2.057(12)
Pd1 Cl2 2.304(4)
Pd1 Cl1 2.310(3)
Pd2 N3 2.052(11)
Pd2 N4 2.055(9)
Pd2 Cl4 2.307(3)
Pd2 Cl3 2.309(3)
Pd3 N6 2.021(12)
Pd3 N5 2.032(12)
Pd3 Cl5 2.289(4)
Pd3 Cl6 2.297(4)
Pd4 N8 2.061(11)
Pd4 N7 2.074(10)
Pd4 Cl7 2.296(3)
Pd4 Cl8 2.301(3)
Pd5 N10 1.98(2)
Pd5 N9 2.001(19)
Pd5 Cl10 2.296(8)
Pd5 Cl9 2.337(12)
Pd6 N12 2.009(13)
Pd6 N11 2.031(14)
Pd6 Cl12 2.291(5)
Pd6 Cl11 2.298(5)
N1 C1 1.460(19)
N1 C42 1.496(19)
N1 H1 0.9800
N1S C1S 1.118(12)
N2 C6 1.489(18)
N2 C7 1.526(16)
N2 H2 0.9800
N2S C2S 1.118(15)
N3 C15 1.470(15)
N3 C14 1.479(15)
N3 H3 0.9800
N3S C3S 1.103(16)
N4 C20 1.438(18)
N4 C21 1.505(14)
N4 H4 0.9800
N4S C4S 1.121(15)
N5 C29 1.476(18)
N5 C28 1.496(15)
N5 H5 0.9800
N5S C5S 1.112(18)
N6 C35 1.534(15)
N6 C34 1.562(19)
N6 H6 0.9800
N7 C43 1.469(13)
N7 C84 1.508(13)
N7 H7 0.9800
N8 C48 1.472(13)
N8 C49 1.500(13)
N8 H8 0.9800
N9 C57 1.477(15)
N9 C56 1.513(15)
N9 H9 0.9800
N10 C62 1.488(15)
N10 C63 1.509(16)
N10 H10 0.9800
N11 C71 1.453(13)
N11 C70 1.506(14)
N11 H11 0.9800
N12 C76 1.461(14)
N12 C77 1.508(13)
N12 H12 0.9800
C1 C6 1.29(2)
C1 C2 1.39(2)
C1S C1T 1.489(13)
C1T H1A 0.9600
C1T H1B 0.9600
C1T H1C 0.9600
C2 C3 1.37(3)
C2 H2A 0.9300
C2S C2T 1.485(15)
C2T H2B 0.9600
C2T H2C 0.9600
C2T H2D 0.9600
C3 C4 1.40(3)
C3 H3A 0.9300
C3S C3T 1.505(16)
C3T H3B 0.9600
C3T H3C 0.9600
C3T H3D 0.9600
C4 C5 1.36(3)
C4 H4A 0.9300
C4S C4T 1.479(15)
C4T H4B 0.9600
C4T H4C 0.9600
C4T H4D 0.9600
C5 C6 1.47(2)
C5 H5A 0.9300
C5S C5T 1.501(18)
C5T H5B 0.9600
C5T H5C 0.9600
C5T H5D 0.9600
C7 C8 1.496(18)
C7 H7A 0.9700
C7 H7B 0.9700
C8 C9 1.37(2)
C8 C13 1.39(2)
C9 C10 1.404(18)
C9 H9A 0.9300
C10 C11 1.389(19)
C10 H10A 0.9300
C11 C12 1.40(2)
C11 C14 1.516(18)
C12 C13 1.385(17)
C12 H12A 0.9300
C13 H13 0.9300
C14 H14A 0.9700
C14 H14B 0.9700
C15 C16 1.38(2)
C15 C20 1.411(17)
C16 C17 1.406(19)
C16 H16 0.9300
C17 C18 1.39(2)
C17 H17 0.9300
C18 C19 1.35(2)
C18 H18 0.9300
C19 C20 1.407(17)
C19 H19 0.9300
C21 C22 1.513(15)
C21 H21A 0.9700
C21 H21B 0.9700
C22 C27 1.377(18)
C22 C23 1.461(19)
C23 C24 1.426(15)
C23 H23 0.9300
C24 C25 1.382(19)
C24 H24 0.9300
C25 C26 1.37(2)
C25 C28 1.517(15)
C26 C27 1.397(15)
C26 H26 0.9300
C27 H27 0.9300
C28 H28A 0.9700
C28 H28B 0.9700
C29 C34 1.295(18)
C29 C30 1.38(2)
C30 C31 1.35(2)
C30 H30 0.9300
C31 C32 1.404(19)
C31 H31 0.9300
C32 C33 1.38(2)
C32 H32 0.9300
C33 C34 1.36(2)
C33 H33 0.9300
C35 C36 1.501(18)
C35 H35A 0.9700
C35 H35B 0.9700
C36 C37 1.37(2)
C36 C41 1.39(2)
C37 C38 1.41(2)
C37 H37 0.9300
C38 C39 1.37(2)
C38 H38 0.9300
C39 C40 1.39(2)
C39 C42 1.50(2)
C40 C41 1.38(2)
C40 H40 0.9300
C41 H41 0.9300
C42 H42A 0.9700
C42 H42B 0.9700
C43 C48 1.372(16)
C43 C44 1.406(18)
C44 C45 1.37(2)
C44 H44 0.9300
C45 C46 1.400(18)
C45 H45 0.9300
C46 C47 1.356(19)
C46 H46 0.9300
C47 C48 1.371(19)
C47 H47 0.9300
C49 C50 1.511(15)
C49 H49A 0.9700
C49 H49B 0.9700
C50 C55 1.37(2)
C50 C51 1.42(2)
C51 C52 1.35(3)
C51 H51 0.9300
C52 C53 1.40(3)
C52 H52 0.9300
C53 C54 1.41(3)
C53 C56 1.516(16)
C54 C55 1.38(3)
C54 H54 0.9300
C55 H55 0.9300
C56 H56A 0.9700
C56 H56B 0.9700
C57 C62 1.37(3)
C57 C58 1.43(3)
C58 C59 1.41(3)
C58 H58 0.9300
C59 C60 1.36(3)
C59 H59 0.9300
C60 C61 1.40(3)
C60 H60 0.9300
C61 C62 1.42(3)
C61 H61 0.9300
C63 C64 1.512(16)
C63 H63A 0.9700
C63 H63B 0.9700
C64 C65 1.37(3)
C64 C69 1.40(3)
C65 C66 1.38(3)
C65 H65 0.9300
C66 C67 1.36(3)
C66 H66 0.9300
C67 C68 1.39(3)
C67 C70 1.515(15)
C68 C69 1.38(2)
C68 H68 0.9300
C69 H69 0.9300
C70 H70A 0.9700
C70 H70B 0.9700
C71 C76 1.335(19)
C71 C72 1.41(2)
C72 C73 1.44(2)
C72 H72 0.9300
C73 C74 1.38(2)
C73 H73 0.9300
C74 C75 1.31(2)
C74 H74 0.9300
C75 C76 1.403(19)
C75 H75 0.9300
C77 C78 1.512(13)
C77 H77A 0.9700
C77 H77B 0.9700
C78 C83 1.37(2)
C78 C79 1.40(2)
C79 C80 1.416(19)
C79 H79 0.9300
C80 C81 1.374(18)
C80 H80 0.9300
C81 C82 1.386(19)
C81 C84 1.513(13)
C82 C83 1.39(2)
C82 H82 0.9300
C83 H83 0.9300
C84 H84A 0.9700
C84 H84B 0.9700

loop_
_geom_torsion_atom_site_label_1
_geom_torsion_atom_site_label_2
_geom_torsion_atom_site_label_3
_geom_torsion_atom_site_label_4
_geom_torsion
C42 N1 C1 C6 -125.1(14)
Pd1 N1 C1 C6 5.8(15)
C42 N1 C1 C2 57.6(18)
Pd1 N1 C1 C2 -171.5(13)
C6 C1 C2 C3 -3(3)
N1 C1 C2 C3 174.7(16)
C1 C2 C3 C4 0(3)
C2 C3 C4 C5 2(3)
C3 C4 C5 C6 -1(3)
C2 C1 C6 C5 3(2)
N1 C1 C6 C5 -174.0(12)
C2 C1 C6 N2 -174.2(13)
N1 C1 C6 N2 8.4(19)
C4 C5 C6 C1 -2(2)
C4 C5 C6 N2 176.0(15)
C7 N2 C6 C1 103.8(15)
Pd1 N2 C6 C1 -17.8(15)
C7 N2 C6 C5 -73.9(15)
Pd1 N2 C6 C5 164.5(10)
C6 N2 C7 C8 64.2(16)
Pd1 N2 C7 C8 -177.1(11)
N2 C7 C8 C9 -102.6(16)
N2 C7 C8 C13 74.2(17)
C13 C8 C9 C10 1(2)
C7 C8 C9 C10 178.1(12)
C8 C9 C10 C11 0(2)
C9 C10 C11 C12 -1.9(19)
C9 C10 C11 C14 178.7(12)
C10 C11 C12 C13 2.3(19)
C14 C11 C12 C13 -178.3(12)
C11 C12 C13 C8 -1(2)
C9 C8 C13 C12 -1(2)
C7 C8 C13 C12 -177.7(13)
C15 N3 C14 C11 76.0(15)
Pd2 N3 C14 C11 -52.5(13)
C10 C11 C14 N3 -84.6(15)
C12 C11 C14 N3 96.0(14)
C14 N3 C15 C16 59.7(15)
Pd2 N3 C15 C16 -166.5(10)
C14 N3 C15 C20 -125.9(12)
Pd2 N3 C15 C20 8.0(12)
C20 C15 C16 C17 -2.4(18)
N3 C15 C16 C17 171.9(11)
C15 C16 C17 C18 0.5(19)
C16 C17 C18 C19 0(2)
C17 C18 C19 C20 2.0(19)
C18 C19 C20 C15 -3.8(18)
C18 C19 C20 N4 175.4(11)
C16 C15 C20 C19 4.0(17)
N3 C15 C20 C19 -170.6(10)
C16 C15 C20 N4 -175.2(11)
N3 C15 C20 N4 10.2(15)
C21 N4 C20 C19 -76.5(14)
Pd2 N4 C20 C19 158.4(9)
C21 N4 C20 C15 102.7(12)
Pd2 N4 C20 C15 -22.5(12)
C20 N4 C21 C22 66.2(14)
Pd2 N4 C21 C22 -170.4(9)
N4 C21 C22 C27 83.3(15)
N4 C21 C22 C23 -87.7(13)
C27 C22 C23 C24 5.4(16)
C21 C22 C23 C24 176.1(10)
C22 C23 C24 C25 -2.7(17)
C23 C24 C25 C26 1.2(19)
C23 C24 C25 C28 178.3(11)
C24 C25 C26 C27 -2.1(18)
C28 C25 C26 C27 -179.3(11)
C23 C22 C27 C26 -6.7(18)
C21 C22 C27 C26 -177.5(11)
C25 C26 C27 C22 5.0(19)
C29 N5 C28 C25 77.1(15)
Pd3 N5 C28 C25 -53.3(14)
C26 C25 C28 N5 101.2(14)
C24 C25 C28 N5 -75.9(16)
C28 N5 C29 C34 -127.2(13)
Pd3 N5 C29 C34 6.8(14)
C28 N5 C29 C30 57.5(15)
Pd3 N5 C29 C30 -168.5(10)
C34 C29 C30 C31 0.6(19)
N5 C29 C30 C31 176.0(11)
C29 C30 C31 C32 -2(2)
C30 C31 C32 C33 0(2)
C31 C32 C33 C34 2.9(19)
C30 C29 C34 C33 3(2)
N5 C29 C34 C33 -172.3(12)
C30 C29 C34 N6 -179.8(11)
N5 C29 C34 N6 4.8(17)
C32 C33 C34 C29 -5(2)
C32 C33 C34 N6 178.1(11)
C35 N6 C34 C29 106.2(13)
Pd3 N6 C34 C29 -14.1(13)
C35 N6 C34 C33 -76.4(14)
Pd3 N6 C34 C33 163.4(10)
C34 N6 C35 C36 75.3(15)
Pd3 N6 C35 C36 -163.6(11)
N6 C35 C36 C37 -99.0(17)
N6 C35 C36 C41 85.1(17)
C41 C36 C37 C38 -1(2)
C35 C36 C37 C38 -177.2(13)
C36 C37 C38 C39 0(2)
C37 C38 C39 C40 1(2)
C37 C38 C39 C42 175.9(13)
C38 C39 C40 C41 -1(2)
C42 C39 C40 C41 -175.9(13)
C39 C40 C41 C36 0(2)
C37 C36 C41 C40 2(2)
C35 C36 C41 C40 177.7(13)
C1 N1 C42 C39 77.8(16)
Pd1 N1 C42 C39 -49.4(15)
C38 C39 C42 N1 -85.1(17)
C40 C39 C42 N1 89.7(16)
C84 N7 C43 C48 -105.4(15)
Pd4 N7 C43 C48 18.2(16)
C84 N7 C43 C44 71.4(17)
Pd4 N7 C43 C44 -165.0(12)
C48 C43 C44 C45 -2(2)
N7 C43 C44 C45 -178.5(14)
C43 C44 C45 C46 1(2)
C44 C45 C46 C47 1(2)
C45 C46 C47 C48 -4(2)
C46 C47 C48 C43 3(2)
C46 C47 C48 N8 -174.1(14)
C44 C43 C48 C47 -1(2)
N7 C43 C48 C47 176.2(14)
C44 C43 C48 N8 176.9(14)
N7 C43 C48 N8 -6(2)
C49 N8 C48 C47 -62.9(19)
Pd4 N8 C48 C47 168.0(13)
C49 N8 C48 C43 119.6(15)
Pd4 N8 C48 C43 -9.4(17)
C48 N8 C49 C50 -77.3(16)
Pd4 N8 C49 C50 47.9(15)
N8 C49 C50 C55 93.2(16)
N8 C49 C50 C51 -85.9(16)
C55 C50 C51 C52 0(2)
C49 C50 C51 C52 178.7(13)
C50 C51 C52 C53 2(2)
C51 C52 C53 C54 -2(2)
C51 C52 C53 C56 176.3(15)
C52 C53 C54 C55 0(2)
C56 C53 C54 C55 -178.0(14)
C51 C50 C55 C54 -1(2)
C49 C50 C55 C54 179.5(13)
C53 C54 C55 C50 1(2)
C57 N9 C56 C53 -63(3)
Pd5 N9 C56 C53 177.8(16)
C52 C53 C56 N9 -85(2)
C54 C53 C56 N9 94(2)
C56 N9 C57 C62 -97(2)
Pd5 N9 C57 C62 23.7(18)
C56 N9 C57 C58 81(2)
Pd5 N9 C57 C58 -157.8(12)
C62 C57 C58 C59 -0.9(19)
N9 C57 C58 C59 -179.3(16)
C57 C58 C59 C60 0.8(18)
C58 C59 C60 C61 -1(2)
C59 C60 C61 C62 1(2)
C58 C57 C62 C61 1.0(19)
N9 C57 C62 C61 179.4(16)
C58 C57 C62 N10 168.4(17)
N9 C57 C62 N10 -13(2)
C60 C61 C62 C57 -1.1(18)
C60 C61 C62 N10 -167(2)
C63 N10 C62 C57 128.1(17)
Pd5 N10 C62 C57 -4.7(18)
C63 N10 C62 C61 -66(2)
Pd5 N10 C62 C61 161.6(14)
C62 N10 C63 C64 -89(2)
Pd5 N10 C63 C64 37(3)
N10 C63 C64 C65 -83(3)
N10 C63 C64 C69 95(3)
C69 C64 C65 C66 -5(5)
C63 C64 C65 C66 173(3)
C64 C65 C66 C67 3(5)
C65 C66 C67 C68 0(4)
C65 C66 C67 C70 -180(2)
C66 C67 C68 C69 -1(4)
C70 C67 C68 C69 179(2)
C67 C68 C69 C64 -1(4)
C65 C64 C69 C68 4(4)
C63 C64 C69 C68 -174(2)
C71 N11 C70 C67 174.6(14)
Pd6 N11 C70 C67 -63.2(17)
C66 C67 C70 N11 -81(2)
C68 C67 C70 N11 98(2)
C70 N11 C71 C76 113.0(14)
Pd6 N11 C71 C76 -17.3(13)
C70 N11 C71 C72 -64.6(15)
Pd6 N11 C71 C72 165.0(8)
C76 C71 C72 C73 2.5(15)
N11 C71 C72 C73 -179.7(11)
C71 C72 C73 C74 -1.5(14)
C72 C73 C74 C75 0.4(16)
C73 C74 C75 C76 -0.3(16)
C72 C71 C76 C75 -2.5(15)
N11 C71 C76 C75 179.8(11)
C72 C71 C76 N12 178.9(10)
N11 C71 C76 N12 1.2(15)
C74 C75 C76 C71 1.4(16)
C74 C75 C76 N12 179.9(11)
C77 N12 C76 C71 -116.6(12)
Pd6 N12 C76 C71 16.2(12)
C77 N12 C76 C75 64.8(15)
Pd6 N12 C76 C75 -162.4(9)
C76 N12 C77 C78 60.9(16)
Pd6 N12 C77 C78 -66.5(16)
N12 C77 C78 C83 90.3(18)
N12 C77 C78 C79 -87.9(17)
C83 C78 C79 C80 1(2)
C77 C78 C79 C80 178.8(12)
C78 C79 C80 C81 2(2)
C79 C80 C81 C82 -2(2)
C79 C80 C81 C84 179.7(12)
C80 C81 C82 C83 -1(2)
C84 C81 C82 C83 177.5(13)
C79 C78 C83 C82 -3(2)
C77 C78 C83 C82 178.4(14)
C81 C82 C83 C78 3(2)
C43 N7 C84 C81 -61.7(14)
Pd4 N7 C84 C81 176.5(8)
C80 C81 C84 N7 -79.2(15)
C82 C81 C84 N7 102.8(15)
